data_7227243
loop_
_publ_author_name
'Hu, Peng'
'Li, Henan'
'Li, Yongxin'
'Jiang, Hui'
'Kloc, Christian'

_publ_section_title
;
 Single-crystal growth, structures, charge transfer and transport
 properties of anthracene-F4TCNQ and tetracene-F4TCNQ charge-transfer
 compounds
;
_journal_issue 4
_journal_name_full CrystEngComm
_journal_page_first 618
_journal_paper_doi 10.1039/C6CE02116F
_journal_volume 19
_journal_year 2017
_chemical_formula_sum 'C26 H10 F4 N4'
_chemical_formula_weight 454.38
_space_group_crystal_system triclinic
_space_group_IT_number 2
_space_group_name_Hall '-P 1'
_space_group_name_H-M_alt 'P -1'
_symmetry_space_group_name_Hall '-P 1'
_symmetry_space_group_name_H-M 'P -1'
_atom_sites_solution_hydrogens geom
_audit_update_record
;
2016-09-14 deposited with the CCDC.
2016-12-08 downloaded from the CCDC.
;
_cell_angle_alpha 97.567(2)
_cell_angle_beta 107.241(2)
_cell_angle_gamma 97.513(2)
_cell_formula_units_Z 1
_cell_length_a 6.7854(3)
_cell_length_b 8.2932(3)
_cell_length_c 9.4320(3)
_cell_measurement_reflns_used 7042
_cell_measurement_temperature 103.(2)
_cell_measurement_theta_max 66.9914
_cell_measurement_theta_min 4.9911
_cell_volume 494.35(3)
_computing_cell_refinement 'SAINT V8.37A (Bruker AXS Inc., 2015)'
_computing_data_collection 'APEX3 (Bruker AXS Inc., 2015)'
_computing_data_reduction 'SAINT V8.37A (Bruker AXS Inc., 2015)'
_computing_molecular_graphics 'XP (Bruker AXS Inc., 2015)'
_computing_publication_material 'APEX3 (Bruker AXS Inc., 2015)'
_computing_structure_refinement 'SHELXL-2014/7 (Sheldrick, 2014)'
_computing_structure_solution 'XT, VERSION 2014/5'
_diffrn_ambient_temperature 103.(2)
_diffrn_detector_area_resol_mean 8.3333
_diffrn_measured_fraction_theta_full 0.992
_diffrn_measured_fraction_theta_max 0.992
_diffrn_measurement_device_type 'CCD area detector'
_diffrn_measurement_method 'phi and omega scans'
_diffrn_radiation_monochromator 'Multilayer Mirror'
_diffrn_radiation_type CuK\a
_diffrn_radiation_wavelength 1.54178
_diffrn_reflns_av_unetI/netI 0.0452
_diffrn_reflns_limit_h_max 7
_diffrn_reflns_limit_h_min -8
_diffrn_reflns_limit_k_max 9
_diffrn_reflns_limit_k_min -9
_diffrn_reflns_limit_l_max 11
_diffrn_reflns_limit_l_min 0
_diffrn_reflns_number 1766
_diffrn_reflns_theta_full 67.66
_diffrn_reflns_theta_max 67.66
_diffrn_reflns_theta_min 4.99
_diffrn_source 'Incoatec Microfocus Source'
_diffrn_source_type 'Bruker Kappa Duo APEX2'
_exptl_absorpt_coefficient_mu 1.017
_exptl_absorpt_correction_T_max 0.96
_exptl_absorpt_correction_T_min 0.43
_exptl_absorpt_correction_type multi-scan
_exptl_absorpt_process_details 'TWINABS - Bruker AXS scaling for twinned crystals - Version 2012/1'
_exptl_crystal_colour black
_exptl_crystal_density_diffrn 1.526
_exptl_crystal_density_method 'not measured'
_exptl_crystal_description needle
_exptl_crystal_F_000 230
_exptl_crystal_size_max 0.240
_exptl_crystal_size_mid 0.060
_exptl_crystal_size_min 0.040
_refine_diff_density_max 0.732
_refine_diff_density_min -0.477
_refine_ls_extinction_coef 0.07(2)
_refine_ls_extinction_method 'SHELXL-2014/7 (Sheldrick 2014'
_refine_ls_goodness_of_fit_ref 1.624
_refine_ls_hydrogen_treatment constr
_refine_ls_matrix_type full
_refine_ls_number_parameters 155
_refine_ls_number_reflns 1766
_refine_ls_number_restraints 0
_refine_ls_restrained_S_all 1.624
_refine_ls_R_factor_all 0.1374
_refine_ls_R_factor_gt 0.1271
_refine_ls_shift/su_max 0.000
_refine_ls_shift/su_mean 0.000
_refine_ls_structure_factor_coef Fsqd
_refine_ls_weighting_details 'w=1/[\s^2^(Fo^2^)+(0.2000P)^2^] where P=(Fo^2^+2Fc^2^)/3'
_refine_ls_weighting_scheme calc
_refine_ls_wR_factor_gt 0.3802
_refine_ls_wR_factor_ref 0.3883
_reflns_number_gt 1425
_reflns_number_total 1766
_reflns_threshold_expression 'I > 2\s(I)'
_cod_data_source_file c6ce02116f1.cif
_cod_data_source_block sme34s
_cod_depositor_comments
;
The following automatic conversions were performed:

'_exptl_absorpt_correction_type' value 'Multi-Scan' changed to
'multi-scan' according to
/usr/data/users/saulius/crontab/automatic-downloads/rss-feeds/RSC/lib/dictionaries/cif_core.dic
dictionary named 'cif_core.dic' version 2.4.2 from 2011-04-26.

Automatic conversion script
Id: cif_fix_values 4268 2015-11-12 08:31:59Z antanas 

 Adding full bibliography for 7227243--7227244.cif.
;
_cod_database_code 7227243

loop_
_space_group_symop_operation_xyz
'x, y, z'
'-x, -y, -z'

loop_
_atom_site_type_symbol
_atom_site_label
_atom_site_fract_x
_atom_site_fract_y
_atom_site_fract_z
_atom_site_U_iso_or_equiv
_atom_site_adp_type
_atom_site_calc_flag
_atom_site_refinement_flags_adp
_atom_site_refinement_flags_posn
_atom_site_occupancy
C C1 0.7225(8) 0.4219(7) 0.7580(6) 0.0544(14) Uani d . . 1
C C2 0.6707(7) 0.2510(6) 0.7609(6) 0.0504(14) Uani d . . 1
C C3 0.7121(8) 0.2186(6) 0.9131(7) 0.0563(15) Uani d . . 1
C C4 0.5876(7) 0.1285(6) 0.6348(6) 0.0512(14) Uani d . . 1
C C5 0.5279(8) -0.0434(7) 0.6404(6) 0.0523(14) Uani d . . 1
C C6 0.4487(8) -0.1611(6) 0.5167(6) 0.0492(14) Uani d . . 1
C C7 0.2199(8) 0.4218(7) 0.7228(7) 0.0571(15) Uani d . . 1
H H7 0.2679 0.5379 0.748 0.069 Uiso calc U R 1
C C8 0.1469(8) 0.3464(7) 0.5771(7) 0.0532(14) Uani d . . 1
H H8 0.1444 0.4106 0.5004 0.064 Uiso calc U R 1
C C9 0.0736(7) 0.1730(6) 0.5357(6) 0.0494(13) Uani d . . 1
C C10 -0.0049(7) 0.0936(6) 0.3851(6) 0.0496(13) Uani d . . 1
H H10 -0.0086 0.1564 0.3074 0.06 Uiso calc U R 1
C C11 -0.0779(7) -0.0765(7) 0.3473(6) 0.0506(14) Uani d . . 1
C C12 -0.1578(8) -0.1613(7) 0.1944(6) 0.0540(14) Uani d . . 1
H H12 -0.164 -0.1006 0.115 0.065 Uiso calc U R 1
C C13 -0.2251(8) -0.3278(7) 0.1608(7) 0.0564(15) Uani d . . 1
H H13 -0.2762 -0.3819 0.0584 0.068 Uiso calc U R 1
F F1 0.5565(5) -0.0859(4) 0.7754(3) 0.0569(11) Uani d . . 1
F F2 0.3974(5) -0.3166(3) 0.5337(3) 0.0553(11) Uani d . . 1
N N1 0.7663(7) 0.5625(6) 0.7656(6) 0.0604(14) Uani d . . 1
N N2 0.7513(7) 0.2037(6) 1.0372(6) 0.0612(14) Uani d . . 1

loop_
_atom_site_aniso_label
_atom_site_aniso_U_11
_atom_site_aniso_U_22
_atom_site_aniso_U_33
_atom_site_aniso_U_12
_atom_site_aniso_U_13
_atom_site_aniso_U_23
C1 0.050(3) 0.062(3) 0.054(3) 0.013(2) 0.020(2) 0.009(2)
C2 0.043(2) 0.054(3) 0.058(3) 0.010(2) 0.020(2) 0.011(2)
C3 0.054(3) 0.053(3) 0.061(4) 0.012(2) 0.019(3) 0.005(3)
C4 0.047(3) 0.057(3) 0.054(3) 0.013(2) 0.020(2) 0.013(2)
C5 0.050(3) 0.057(3) 0.055(3) 0.012(2) 0.022(2) 0.016(2)
C6 0.042(2) 0.053(3) 0.054(3) 0.010(2) 0.018(2) 0.008(2)
C7 0.053(3) 0.060(3) 0.061(4) 0.014(2) 0.021(3) 0.008(3)
C8 0.048(3) 0.057(3) 0.060(3) 0.014(2) 0.023(2) 0.013(2)
C9 0.044(3) 0.058(3) 0.051(3) 0.014(2) 0.018(2) 0.014(2)
C10 0.046(3) 0.059(3) 0.050(3) 0.014(2) 0.019(2) 0.014(2)
C11 0.043(3) 0.059(3) 0.052(3) 0.011(2) 0.019(2) 0.010(2)
C12 0.049(3) 0.066(3) 0.053(3) 0.021(2) 0.020(2) 0.015(2)
C13 0.051(3) 0.060(3) 0.059(3) 0.015(2) 0.021(2) 0.003(2)
F1 0.066(2) 0.059(2) 0.0488(19) 0.0129(14) 0.0218(14) 0.0147(14)
F2 0.0631(19) 0.0516(18) 0.0532(19) 0.0091(13) 0.0206(14) 0.0125(13)
N1 0.063(3) 0.058(3) 0.062(3) 0.007(2) 0.023(2) 0.012(2)
N2 0.065(3) 0.064(3) 0.054(3) 0.013(2) 0.017(2) 0.009(2)

loop_
_atom_type_symbol
_atom_type_description
_atom_type_scat_dispersion_real
_atom_type_scat_dispersion_imag
_atom_type_scat_source
C C 0.0181 0.0091 'International Tables Vol C Tables 4.2.6.8 and 6.1.1.4'
H H 0.0000 0.0000 'International Tables Vol C Tables 4.2.6.8 and 6.1.1.4'
N N 0.0311 0.0180 'International Tables Vol C Tables 4.2.6.8 and 6.1.1.4'
F F 0.0727 0.0534 'International Tables Vol C Tables 4.2.6.8 and 6.1.1.4'

loop_
_geom_angle_atom_site_label_1
_geom_angle_atom_site_label_2
_geom_angle_atom_site_label_3
_geom_angle_site_symmetry_3
_geom_angle
N1 C1 C2 . 175.5(6)
C4 C2 C1 . 124.7(5)
C4 C2 C3 . 123.0(5)
C1 C2 C3 . 112.2(5)
N2 C3 C2 . 175.4(6)
C2 C4 C5 . 123.7(5)
C2 C4 C6 2_656 122.8(5)
C5 C4 C6 2_656 113.5(5)
F1 C5 C6 . 119.0(5)
F1 C5 C4 . 118.0(5)
C6 C5 C4 . 123.0(5)
F2 C6 C5 . 118.5(5)
F2 C6 C4 2_656 118.0(5)
C5 C6 C4 2_656 123.5(5)
C8 C7 C13 2_556 120.1(5)
C7 C8 C9 . 121.3(5)
C10 C9 C8 . 121.9(5)
C10 C9 C11 2_556 119.0(5)
C8 C9 C11 2_556 119.0(5)
C11 C10 C9 . 120.9(5)
C10 C11 C12 . 122.2(5)
C10 C11 C9 2_556 120.1(5)
C12 C11 C9 2_556 117.7(5)
C13 C12 C11 . 121.0(5)
C12 C13 C7 2_556 120.8(5)

loop_
_geom_bond_atom_site_label_1
_geom_bond_atom_site_label_2
_geom_bond_site_symmetry_2
_geom_bond_distance
C1 N1 . 1.152(7)
C1 C2 . 1.421(8)
C2 C4 . 1.378(8)
C2 C3 . 1.447(8)
C3 N2 . 1.148(8)
C4 C5 . 1.442(7)
C4 C6 2_656 1.444(8)
C5 F1 . 1.332(6)
C5 C6 . 1.339(8)
C6 F2 . 1.334(6)
C6 C4 2_656 1.444(8)
C7 C8 . 1.347(8)
C7 C13 2_556 1.422(8)
C8 C9 . 1.421(7)
C9 C10 . 1.396(8)
C9 C11 2_556 1.442(7)
C10 C11 . 1.394(7)
C11 C12 . 1.427(8)
C11 C9 2_556 1.442(7)
C12 C13 . 1.360(8)
C13 C7 2_556 1.422(8)
